data_1518995
loop_
_publ_author_name
'Zhu, Haitao'
'Chen, Pinhong'
'Liu, Guosheng'

_publ_section_title
;
 Palladium-catalyzed intramolecular aminoacetoxylation of unactivated
 alkenes with hydrogen peroxide as oxidant.
;
_journal_issue 6
_journal_name_full 'Organic letters'
_journal_page_first 1485
_journal_page_last 1488
_journal_paper_doi 10.1021/acs.orglett.5b00373
_journal_volume 17
_journal_year 2015
_chemical_formula_sum 'C15 H21 N O4 S'
_chemical_formula_weight 311.39
_chemical_name_systematic
; 
 ? 
;
_space_group_crystal_system orthorhombic
_space_group_IT_number 60
_space_group_name_Hall '-P 2n 2ab'
_space_group_name_H-M_alt 'P b c n'
_symmetry_space_group_name_Hall '-P 2n 2ab'
_symmetry_space_group_name_H-M 'P b c n'
_atom_sites_solution_hydrogens geom
_audit_creation_method SHELXL-2013
_cell_angle_alpha 90
_cell_angle_beta 90
_cell_angle_gamma 90
_cell_formula_units_Z 8
_cell_length_a 16.428(6)
_cell_length_b 13.329(5)
_cell_length_c 14.387(5)
_cell_measurement_reflns_used 1795
_cell_measurement_temperature 293(2)
_cell_measurement_theta_max 42.017
_cell_measurement_theta_min 4.844
_cell_volume 3150(2)
_computing_cell_refinement 'Bruker SMART'
_computing_data_collection 'Bruker SMART'
_computing_data_reduction 'Bruker SHELXTL'
_computing_molecular_graphics 'Bruker SHELXTL'
_computing_publication_material 'Bruker SHELXTL'
_computing_structure_refinement 'SHELXL-2013 (Sheldrick, 2013)'
_computing_structure_solution 'Bruker SHELXTL'
_diffrn_ambient_temperature 293(2)
_diffrn_measured_fraction_theta_full 1.000
_diffrn_measured_fraction_theta_max 1.000
_diffrn_measurement_device_type 'CCD area detector'
_diffrn_measurement_method 'phi and omega scans'
_diffrn_radiation_type MoK\a
_diffrn_radiation_wavelength 0.71073
_diffrn_reflns_av_R_equivalents 0.0897
_diffrn_reflns_av_unetI/netI 0.0611
_diffrn_reflns_Laue_measured_fraction_full 1.000
_diffrn_reflns_Laue_measured_fraction_max 1.000
_diffrn_reflns_limit_h_max 19
_diffrn_reflns_limit_h_min -17
_diffrn_reflns_limit_k_max 10
_diffrn_reflns_limit_k_min -16
_diffrn_reflns_limit_l_max 17
_diffrn_reflns_limit_l_min -17
_diffrn_reflns_number 16683
_diffrn_reflns_point_group_measured_fraction_full 1.000
_diffrn_reflns_point_group_measured_fraction_max 1.000
_diffrn_reflns_theta_full 25.242
_diffrn_reflns_theta_max 25.498
_diffrn_reflns_theta_min 1.967
_exptl_absorpt_coefficient_mu 0.220
_exptl_absorpt_correction_T_max 0.7457
_exptl_absorpt_correction_T_min 0.5500
_exptl_absorpt_correction_type multi-scan
_exptl_absorpt_process_details sadabs
_exptl_crystal_colour colorless
_exptl_crystal_density_diffrn 1.313
_exptl_crystal_description prismatic
_exptl_crystal_F_000 1328
_exptl_crystal_size_max 0.211
_exptl_crystal_size_mid 0.156
_exptl_crystal_size_min 0.122
_refine_diff_density_max 0.341
_refine_diff_density_min -0.291
_refine_diff_density_rms 0.054
_refine_ls_extinction_method none
_refine_ls_goodness_of_fit_ref 0.996
_refine_ls_hydrogen_treatment constr
_refine_ls_matrix_type full
_refine_ls_number_parameters 193
_refine_ls_number_reflns 2933
_refine_ls_number_restraints 0
_refine_ls_restrained_S_all 0.996
_refine_ls_R_factor_all 0.0951
_refine_ls_R_factor_gt 0.0525
_refine_ls_shift/su_max 0.001
_refine_ls_shift/su_mean 0.000
_refine_ls_structure_factor_coef Fsqd
_refine_ls_weighting_details 'w=1/[\s^2^(Fo^2^)+(0.0765P)^2^] where P=(Fo^2^+2Fc^2^)/3'
_refine_ls_weighting_scheme calc
_refine_ls_wR_factor_gt 0.1259
_refine_ls_wR_factor_ref 0.1452
_reflns_Friedel_coverage 0.000
_reflns_number_gt 1797
_reflns_number_total 2933
_reflns_threshold_expression 'I > 2\s(I)'
_cod_data_source_file ol5b00373_si_002.cif
_cod_data_source_block cd214192
_cod_original_cell_volume 3150.4(19)
_cod_database_code 1518995
_shelx_space_group_comment
; 
The symmetry employed for this shelxl refinement is uniquely defined 
by the following loop, which should always be used as a source of 
symmetry information in preference to the above space-group names. 
They are only intended as comments. 
;
_shelxl_version_number 2013-4

loop_
_space_group_symop_operation_xyz
'x, y, z'
'-x+1/2, -y+1/2, z+1/2'
'-x, y, -z+1/2'
'x+1/2, -y+1/2, -z'
'-x, -y, -z'
'x-1/2, y-1/2, -z-1/2'
'x, -y, z-1/2'
'-x-1/2, y-1/2, z'

loop_
_atom_site_label
_atom_site_type_symbol
_atom_site_fract_x
_atom_site_fract_y
_atom_site_fract_z
_atom_site_U_iso_or_equiv
_atom_site_adp_type
_atom_site_occupancy
_atom_site_site_symmetry_order
_atom_site_calc_flag
_atom_site_refinement_flags_posn
_atom_site_refinement_flags_adp
S1 S 0.70116(5) 0.89712(5) 0.85662(5) 0.0493(3) Uani 1 1 d . .
N1 N 0.69243(12) 0.84735(15) 0.75344(14) 0.0431(5) Uani 1 1 d . .
O1 O 0.54190(11) 0.68857(14) 0.63897(13) 0.0554(5) Uani 1 1 d . .
O2 O 0.57558(17) 0.52718(18) 0.6362(2) 0.0987(9) Uani 1 1 d . .
O3 O 0.78444(12) 0.92573(16) 0.86687(14) 0.0646(6) Uani 1 1 d . .
O4 O 0.66547(13) 0.82788(15) 0.92101(13) 0.0665(6) Uani 1 1 d . .
C1 C 0.74503(17) 0.8784(2) 0.6741(2) 0.0501(7) Uani 1 1 d . .
H1 H 0.7986 0.8959 0.6993 0.060 Uiso 1 1 calc R U
C2 C 0.75567(18) 0.7860(2) 0.6130(2) 0.0590(8) Uani 1 1 d . .
H2A H 0.7862 0.7357 0.6470 0.071 Uiso 1 1 calc R U
H2B H 0.7870 0.8041 0.5584 0.071 Uiso 1 1 calc R U
C3 C 0.67460(17) 0.7413(2) 0.58232(19) 0.0559(8) Uani 1 1 d . .
H3A H 0.6459 0.7888 0.5431 0.067 Uiso 1 1 calc R U
H3B H 0.6842 0.6808 0.5465 0.067 Uiso 1 1 calc R U
C4 C 0.62337(15) 0.7168(2) 0.66643(18) 0.0455(7) Uani 1 1 d . .
H4 H 0.6486 0.6623 0.7019 0.055 Uiso 1 1 calc R U
C5 C 0.61241(15) 0.80747(19) 0.72750(18) 0.0441(7) Uani 1 1 d . .
H5A H 0.5816 0.8584 0.6945 0.053 Uiso 1 1 calc R U
H5B H 0.5823 0.7891 0.7830 0.053 Uiso 1 1 calc R U
C6 C 0.7135(2) 0.9690(2) 0.6214(2) 0.0699(9) Uani 1 1 d . .
H6A H 0.6622 0.9528 0.5931 0.105 Uiso 1 1 calc R U
H6B H 0.7519 0.9874 0.5742 0.105 Uiso 1 1 calc R U
H6C H 0.7063 1.0240 0.6637 0.105 Uiso 1 1 calc R U
C7 C 0.5251(2) 0.5908(2) 0.6274(2) 0.0600(8) Uani 1 1 d . .
C8 C 0.4388(2) 0.5739(3) 0.6010(2) 0.0750(10) Uani 1 1 d . .
H8A H 0.4365 0.5439 0.5403 0.113 Uiso 1 1 calc R U
H8B H 0.4105 0.6368 0.6001 0.113 Uiso 1 1 calc R U
H8C H 0.4136 0.5299 0.6453 0.113 Uiso 1 1 calc R U
C9 C 0.64133(16) 1.0067(2) 0.86080(18) 0.0451(7) Uani 1 1 d . .
C10 C 0.55939(19) 1.0007(3) 0.8830(2) 0.0610(8) Uani 1 1 d . .
H10 H 0.5356 0.9387 0.8950 0.073 Uiso 1 1 calc R U
C11 C 0.5134(2) 1.0866(3) 0.8873(2) 0.0697(9) Uani 1 1 d . .
H11 H 0.4584 1.0817 0.9023 0.084 Uiso 1 1 calc R U
C12 C 0.5460(2) 1.1790(2) 0.8703(2) 0.0615(8) Uani 1 1 d . .
C13 C 0.6273(2) 1.1843(2) 0.8480(2) 0.0638(9) Uani 1 1 d . .
H13 H 0.6506 1.2465 0.8358 0.077 Uiso 1 1 calc R U
C14 C 0.67520(19) 1.0989(2) 0.8432(2) 0.0556(8) Uani 1 1 d . .
H14 H 0.7301 1.1040 0.8282 0.067 Uiso 1 1 calc R U
C15 C 0.4951(2) 1.2738(3) 0.8790(3) 0.0964(13) Uani 1 1 d . .
H15A H 0.4675 1.2739 0.9378 0.145 Uiso 1 1 calc R U
H15B H 0.4558 1.2759 0.8296 0.145 Uiso 1 1 calc R U
H15C H 0.5300 1.3314 0.8749 0.145 Uiso 1 1 calc R U

loop_
_atom_site_aniso_label
_atom_site_aniso_U_11
_atom_site_aniso_U_22
_atom_site_aniso_U_33
_atom_site_aniso_U_23
_atom_site_aniso_U_13
_atom_site_aniso_U_12
S1 0.0463(5) 0.0521(5) 0.0496(4) 0.0007(3) -0.0107(3) -0.0036(3)
N1 0.0302(12) 0.0484(13) 0.0506(12) -0.0026(11) -0.0018(9) -0.0051(10)
O1 0.0377(11) 0.0516(12) 0.0770(13) -0.0146(10) -0.0088(9) -0.0064(9)
O2 0.0695(18) 0.0553(15) 0.171(3) -0.0159(17) -0.0157(16) -0.0006(13)
O3 0.0408(12) 0.0718(14) 0.0811(15) -0.0096(11) -0.0200(10) -0.0020(10)
O4 0.0837(16) 0.0635(13) 0.0524(12) 0.0131(10) -0.0068(10) -0.0110(12)
C1 0.0345(16) 0.0582(19) 0.0577(16) 0.0010(15) 0.0006(12) -0.0077(13)
C2 0.0435(19) 0.067(2) 0.0667(19) -0.0061(17) 0.0095(14) -0.0002(15)
C3 0.0482(19) 0.0649(19) 0.0547(17) -0.0120(15) 0.0016(14) -0.0001(15)
C4 0.0345(16) 0.0494(17) 0.0525(16) -0.0058(13) -0.0065(12) -0.0034(13)
C5 0.0340(15) 0.0454(16) 0.0530(15) -0.0034(13) 0.0006(12) -0.0060(12)
C6 0.081(3) 0.0581(19) 0.070(2) 0.0118(17) 0.0040(17) -0.0099(18)
C7 0.051(2) 0.059(2) 0.070(2) -0.0131(17) 0.0072(15) -0.0121(17)
C8 0.057(2) 0.082(2) 0.087(2) -0.022(2) 0.0035(17) -0.0231(18)
C9 0.0395(17) 0.0500(17) 0.0458(15) -0.0059(13) -0.0020(12) -0.0050(13)
C10 0.047(2) 0.064(2) 0.072(2) -0.0086(17) 0.0036(15) -0.0162(15)
C11 0.041(2) 0.076(2) 0.092(2) -0.020(2) 0.0049(16) -0.0017(18)
C12 0.053(2) 0.067(2) 0.0637(19) -0.0193(17) -0.0056(15) 0.0064(17)
C13 0.070(2) 0.0516(19) 0.070(2) -0.0098(16) 0.0022(16) -0.0097(17)
C14 0.0449(18) 0.0573(19) 0.0645(19) -0.0082(15) 0.0060(13) -0.0088(16)
C15 0.086(3) 0.085(3) 0.118(3) -0.028(3) -0.007(2) 0.024(2)

loop_
_atom_type_symbol
_atom_type_description
_atom_type_scat_dispersion_real
_atom_type_scat_dispersion_imag
_atom_type_scat_source
C C 0.0033 0.0016 'International Tables Vol C Tables 4.2.6.8 and 6.1.1.4'
H H 0.0000 0.0000 'International Tables Vol C Tables 4.2.6.8 and 6.1.1.4'
N N 0.0061 0.0033 'International Tables Vol C Tables 4.2.6.8 and 6.1.1.4'
O O 0.0106 0.0060 'International Tables Vol C Tables 4.2.6.8 and 6.1.1.4'
S S 0.1246 0.1234 'International Tables Vol C Tables 4.2.6.8 and 6.1.1.4'

loop_
_geom_angle_atom_site_label_1
_geom_angle_atom_site_label_2
_geom_angle_atom_site_label_3
_geom_angle
O3 S1 O4 119.81(13)
O3 S1 N1 106.66(11)
O4 S1 N1 106.88(12)
O3 S1 C9 108.04(13)
O4 S1 C9 106.48(13)
N1 S1 C9 108.60(12)
C5 N1 C1 115.2(2)
C5 N1 S1 117.23(16)
C1 N1 S1 122.21(17)
C7 O1 C4 118.4(2)
N1 C1 C6 113.9(2)
N1 C1 C2 106.5(2)
C6 C1 C2 113.3(3)
N1 C1 H1 107.6
C6 C1 H1 107.6
C2 C1 H1 107.6
C1 C2 C3 112.5(2)
C1 C2 H2A 109.1
C3 C2 H2A 109.1
C1 C2 H2B 109.1
C3 C2 H2B 109.1
H2A C2 H2B 107.8
C4 C3 C2 109.9(2)
C4 C3 H3A 109.7
C2 C3 H3A 109.7
C4 C3 H3B 109.7
C2 C3 H3B 109.7
H3A C3 H3B 108.2
O1 C4 C5 104.9(2)
O1 C4 C3 110.7(2)
C5 C4 C3 111.1(2)
O1 C4 H4 110.0
C5 C4 H4 110.0
C3 C4 H4 110.0
N1 C5 C4 109.4(2)
N1 C5 H5A 109.8
C4 C5 H5A 109.8
N1 C5 H5B 109.8
C4 C5 H5B 109.8
H5A C5 H5B 108.2
C1 C6 H6A 109.5
C1 C6 H6B 109.5
H6A C6 H6B 109.5
C1 C6 H6C 109.5
H6A C6 H6C 109.5
H6B C6 H6C 109.5
O2 C7 O1 122.3(3)
O2 C7 C8 125.6(3)
O1 C7 C8 112.0(3)
C7 C8 H8A 109.5
C7 C8 H8B 109.5
H8A C8 H8B 109.5
C7 C8 H8C 109.5
H8A C8 H8C 109.5
H8B C8 H8C 109.5
C14 C9 C10 119.2(3)
C14 C9 S1 120.7(2)
C10 C9 S1 120.1(2)
C11 C10 C9 119.8(3)
C11 C10 H10 120.1
C9 C10 H10 120.1
C12 C11 C10 121.9(3)
C12 C11 H11 119.1
C10 C11 H11 119.1
C11 C12 C13 118.0(3)
C11 C12 C15 121.3(3)
C13 C12 C15 120.7(3)
C12 C13 C14 121.4(3)
C12 C13 H13 119.3
C14 C13 H13 119.3
C9 C14 C13 119.8(3)
C9 C14 H14 120.1
C13 C14 H14 120.1
C12 C15 H15A 109.5
C12 C15 H15B 109.5
H15A C15 H15B 109.5
C12 C15 H15C 109.5
H15A C15 H15C 109.5
H15B C15 H15C 109.5

loop_
_geom_bond_atom_site_label_1
_geom_bond_atom_site_label_2
_geom_bond_distance
S1 O3 1.428(2)
S1 O4 1.433(2)
S1 N1 1.632(2)
S1 C9 1.761(3)
N1 C5 1.466(3)
N1 C1 1.491(3)
O1 C7 1.343(4)
O1 C4 1.445(3)
O2 C7 1.192(4)
C1 C6 1.516(4)
C1 C2 1.523(4)
C1 H1 0.9800
C2 C3 1.524(4)
C2 H2A 0.9700
C2 H2B 0.9700
C3 C4 1.510(4)
C3 H3A 0.9700
C3 H3B 0.9700
C4 C5 1.505(3)
C4 H4 0.9800
C5 H5A 0.9700
C5 H5B 0.9700
C6 H6A 0.9600
C6 H6B 0.9600
C6 H6C 0.9600
C7 C8 1.486(4)
C8 H8A 0.9600
C8 H8B 0.9600
C8 H8C 0.9600
C9 C14 1.373(4)
C9 C10 1.386(4)
C10 C11 1.374(4)
C10 H10 0.9300
C11 C12 1.365(4)
C11 H11 0.9300
C12 C13 1.376(4)
C12 C15 1.520(4)
C13 C14 1.385(4)
C13 H13 0.9300
C14 H14 0.9300
C15 H15A 0.9600
C15 H15B 0.9600
C15 H15C 0.9600

loop_
_geom_torsion_atom_site_label_1
_geom_torsion_atom_site_label_2
_geom_torsion_atom_site_label_3
_geom_torsion_atom_site_label_4
_geom_torsion
O3 S1 N1 C5 177.36(18)
O4 S1 N1 C5 48.1(2)
C9 S1 N1 C5 -66.4(2)
O3 S1 N1 C1 -29.8(2)
O4 S1 N1 C1 -159.1(2)
C9 S1 N1 C1 86.4(2)
C5 N1 C1 C6 67.4(3)
S1 N1 C1 C6 -85.9(3)
C5 N1 C1 C2 -58.1(3)
S1 N1 C1 C2 148.5(2)
N1 C1 C2 C3 55.5(3)
C6 C1 C2 C3 -70.5(3)
C1 C2 C3 C4 -56.3(3)
C7 O1 C4 C5 -146.0(2)
C7 O1 C4 C3 94.0(3)
C2 C3 C4 O1 171.4(2)
C2 C3 C4 C5 55.2(3)
C1 N1 C5 C4 59.4(3)
S1 N1 C5 C4 -145.92(19)
O1 C4 C5 N1 -175.51(19)
C3 C4 C5 N1 -55.8(3)
C4 O1 C7 O2 -2.4(5)
C4 O1 C7 C8 179.0(2)
O3 S1 C9 C14 20.4(3)
O4 S1 C9 C14 150.4(2)
N1 S1 C9 C14 -94.9(2)
O3 S1 C9 C10 -158.8(2)
O4 S1 C9 C10 -28.9(3)
N1 S1 C9 C10 85.9(2)
C14 C9 C10 C11 -0.1(4)
S1 C9 C10 C11 179.2(2)
C9 C10 C11 C12 -0.1(5)
C10 C11 C12 C13 0.3(5)
C10 C11 C12 C15 -177.6(3)
C11 C12 C13 C14 -0.4(5)
C15 C12 C13 C14 177.6(3)
C10 C9 C14 C13 0.0(4)
S1 C9 C14 C13 -179.2(2)
C12 C13 C14 C9 0.2(5)
